data_4508442
loop_
_publ_author_name
'Hwang, In Hong'
'Kim, Ha-Yeong'
'Lee, Myoung Mi'
'Na, Yu Jeong'
'Kim, Jin Hoon'
'Kim, Hyun-Chul'
'Kim, Cheal'
'Huh, Seong'
'Kim, Youngmee'
'Kim, Sung-Jin'

_publ_section_title
;
 Zn-MOFs Containing Flexible \a,\w-Alkane (or Alkene)-Dicarboxylates and
 1,2-Bis(4-pyridyl)ethane Ligands: CO2Sorption and Photoluminescence
;
_journal_issue 11
_journal_name_full 'Crystal Growth &amp; Design'
_journal_page_first 4815
_journal_paper_doi 10.1021/cg4009703
_journal_volume 13
_journal_year 2013
_chemical_formula_sum 'C16 H22 N2 O7 Zn'
_chemical_formula_weight 419.73
_chemical_name_systematic
; 
 ? 
;
_space_group_IT_number 14
_symmetry_cell_setting monoclinic
_symmetry_space_group_name_Hall '-P 2yn'
_symmetry_space_group_name_H-M 'P 1 21/n 1'
_atom_sites_solution_hydrogens geom
_atom_sites_solution_primary direct
_atom_sites_solution_secondary difmap
_audit_creation_method SHELXTL
_cell_angle_alpha 90.00
_cell_angle_beta 95.74(3)
_cell_angle_gamma 90.00
_cell_formula_units_Z 4
_cell_length_a 10.895(2)
_cell_length_b 13.052(3)
_cell_length_c 13.536(3)
_cell_measurement_reflns_used 2102
_cell_measurement_temperature 170(2)
_cell_measurement_theta_max 27.14
_cell_measurement_theta_min 2.45
_cell_volume 1915.2(7)
_computing_cell_refinement 'Bruker SMART'
_computing_data_collection 'Bruker SMART'
_computing_data_reduction 'Bruker SAINT'
_computing_molecular_graphics 'Bruker SHELXTL'
_computing_publication_material 'Bruker SHELXTL'
_computing_structure_refinement 'SHELXL-97 (Sheldrick, 1997)'
_computing_structure_solution 'SHELXS-97 (Sheldrick, 1990)'
_diffrn_ambient_temperature 170(2)
_diffrn_measured_fraction_theta_full 0.990
_diffrn_measured_fraction_theta_max 0.990
_diffrn_measurement_device_type 'CCD area detector'
_diffrn_measurement_method 'phi and omega scans'
_diffrn_radiation_monochromator graphite
_diffrn_radiation_source 'fine-focus sealed tube'
_diffrn_radiation_type MoK\a
_diffrn_radiation_wavelength 0.71073
_diffrn_reflns_av_R_equivalents 0.0314
_diffrn_reflns_av_sigmaI/netI 0.0375
_diffrn_reflns_limit_h_max 7
_diffrn_reflns_limit_h_min -13
_diffrn_reflns_limit_k_max 15
_diffrn_reflns_limit_k_min -16
_diffrn_reflns_limit_l_max 16
_diffrn_reflns_limit_l_min -16
_diffrn_reflns_number 10581
_diffrn_reflns_theta_full 26.00
_diffrn_reflns_theta_max 26.00
_diffrn_reflns_theta_min 2.17
_exptl_absorpt_coefficient_mu 1.321
_exptl_absorpt_correction_T_max 0.9017
_exptl_absorpt_correction_T_min 0.7781
_exptl_absorpt_correction_type multi-scan
_exptl_absorpt_process_details '(SADABS: Bruker, 1997)'
_exptl_crystal_colour colorless
_exptl_crystal_density_diffrn 1.456
_exptl_crystal_density_method 'not measured'
_exptl_crystal_description block
_exptl_crystal_F_000 872
_exptl_crystal_size_max 0.20
_exptl_crystal_size_mid 0.10
_exptl_crystal_size_min 0.08
_refine_diff_density_max 0.313
_refine_diff_density_min -0.214
_refine_diff_density_rms 0.056
_refine_ls_extinction_method none
_refine_ls_goodness_of_fit_ref 1.082
_refine_ls_hydrogen_treatment mixed
_refine_ls_matrix_type full
_refine_ls_number_parameters 253
_refine_ls_number_reflns 3726
_refine_ls_number_restraints 6
_refine_ls_restrained_S_all 1.081
_refine_ls_R_factor_all 0.0381
_refine_ls_R_factor_gt 0.0305
_refine_ls_shift/su_max 0.002
_refine_ls_shift/su_mean 0.000
_refine_ls_structure_factor_coef Fsqd
_refine_ls_weighting_details 'calc w=1/[\s^2^(Fo^2^)+(0.0455P)^2^+0.1273P] where P=(Fo^2^+2Fc^2^)/3'
_refine_ls_weighting_scheme calc
_refine_ls_wR_factor_gt 0.0805
_refine_ls_wR_factor_ref 0.0833
_reflns_number_gt 3135
_reflns_number_total 3726
_reflns_threshold_expression >2sigma(I)
_cod_data_source_file cg4009703_si_001.cif
_cod_data_source_block 2
_cod_depositor_comments
;
The following automatic conversions were performed:

'_symmetry_cell_setting' value 'Monoclinic' changed to 'monoclinic'
according to /home/saulius/struct/CIF-dictionaries/cif_core.dic
dictionary named 'cif_core.dic' version 2.4.2 from 2011-04-26.

Automatic conversion script
Id: cif_fix_values 1891 2012-01-12 08:04:46Z andrius 
;
_cod_original_sg_symbol_H-M P2(1)/n
_cod_database_code 4508442

loop_
_symmetry_equiv_pos_as_xyz
'x, y, z'
'-x+1/2, y+1/2, -z+1/2'
'-x, -y, -z'
'x-1/2, -y-1/2, z-1/2'

loop_
_atom_site_label
_atom_site_type_symbol
_atom_site_fract_x
_atom_site_fract_y
_atom_site_fract_z
_atom_site_U_iso_or_equiv
_atom_site_adp_type
_atom_site_occupancy
_atom_site_symmetry_multiplicity
_atom_site_calc_flag
_atom_site_refinement_flags
Zn1 Zn 0.70101(2) 1.119754(16) 0.172661(15) 0.02542(10) Uani 1 1 d .
O11 O 0.55348(14) 1.18921(11) 0.10485(10) 0.0354(4) Uani 1 1 d .
O12 O 0.69802(14) 1.24314(12) 0.01614(11) 0.0395(4) Uani 1 1 d .
O13 O 0.28733(14) 1.27399(11) -0.24516(11) 0.0387(4) Uani 1 1 d .
O14 O 0.39965(15) 1.41014(12) -0.20400(12) 0.0440(4) Uani 1 1 d .
N21 N 0.60439(16) 1.02958(12) 0.26353(12) 0.0298(4) Uani 1 1 d .
N22 N 0.27946(15) 0.48666(13) 0.58858(12) 0.0285(4) Uani 1 1 d .
C11 C 0.5897(2) 1.24413(16) 0.03526(14) 0.0309(5) Uani 1 1 d .
C12 C 0.4959(2) 1.30787(18) -0.02553(15) 0.0383(5) Uani 1 1 d .
H12A H 0.5318 1.3754 -0.0396 0.046 Uiso 1 1 calc R
H12B H 0.4234 1.3194 0.0118 0.046 Uiso 1 1 calc R
C13 C 0.4561(2) 1.25288(17) -0.12227(17) 0.0415(6) Uani 1 1 d .
H13A H 0.5306 1.2315 -0.1533 0.050 Uiso 1 1 calc R
H13B H 0.4101 1.1902 -0.1076 0.050 Uiso 1 1 calc R
C14 C 0.3766(2) 1.31755(17) -0.19480(15) 0.0336(5) Uani 1 1 d .
C21 C 0.6538(2) 0.99447(18) 0.35139(16) 0.0412(5) Uani 1 1 d .
H21 H 0.7355 1.0144 0.3747 0.049 Uiso 1 1 calc R
C22 C 0.5908(3) 0.9306(2) 0.40928(18) 0.0478(6) Uani 1 1 d .
H22 H 0.6290 0.9080 0.4716 0.057 Uiso 1 1 calc R
C23 C 0.4735(2) 0.89935(16) 0.37807(18) 0.0403(6) Uani 1 1 d .
C24 C 0.4221(2) 0.93656(18) 0.28777(18) 0.0428(6) Uani 1 1 d .
H24 H 0.3406 0.9175 0.2631 0.051 Uiso 1 1 calc R
C25 C 0.4890(2) 1.00106(17) 0.23393(17) 0.0371(5) Uani 1 1 d .
H25 H 0.4514 1.0267 0.1725 0.045 Uiso 1 1 calc R
C26 C 0.4081(3) 0.82414(18) 0.4377(2) 0.0540(7) Uani 1 1 d .
H26A H 0.3182 0.8280 0.4178 0.065 Uiso 1 1 calc R
H26B H 0.4226 0.8421 0.5089 0.065 Uiso 1 1 calc R
C27 C 0.4525(2) 0.71642(18) 0.42235(18) 0.0457(6) Uani 1 1 d .
H27A H 0.4380 0.6994 0.3509 0.055 Uiso 1 1 calc R
H27B H 0.5425 0.7136 0.4414 0.055 Uiso 1 1 calc R
C28 C 0.3908(2) 0.63674(16) 0.48053(17) 0.0360(5) Uani 1 1 d .
C29 C 0.3385(3) 0.55091(18) 0.43577(16) 0.0447(6) Uani 1 1 d .
H29 H 0.3398 0.5417 0.3663 0.054 Uiso 1 1 calc R
C210 C 0.2842(2) 0.47817(18) 0.49037(16) 0.0409(6) Uani 1 1 d .
H210 H 0.2486 0.4195 0.4572 0.049 Uiso 1 1 calc R
C211 C 0.3308(2) 0.57013(17) 0.63185(16) 0.0395(5) Uani 1 1 d .
H211 H 0.3286 0.5779 0.7014 0.047 Uiso 1 1 calc R
C212 C 0.3864(2) 0.64511(18) 0.58163(17) 0.0438(6) Uani 1 1 d .
H212 H 0.4220 0.7029 0.6163 0.053 Uiso 1 1 calc R
O1W O 0.12816(17) 0.99541(14) 0.31756(17) 0.0580(5) Uani 1 1 d D
H1WA H 0.0540(10) 1.019(2) 0.315(2) 0.070 Uiso 1 1 d D
H1WB H 0.130(3) 0.9304(4) 0.308(2) 0.070 Uiso 1 1 d D
O2W O 0.7827(2) 0.33444(16) 0.85135(15) 0.0636(6) Uani 1 1 d D
H2WA H 0.749(3) 0.305(2) 0.8986(16) 0.076 Uiso 1 1 d D
H2WB H 0.745(3) 0.3917(13) 0.840(2) 0.076 Uiso 1 1 d D
O3W O 0.3767(2) 0.28627(15) 0.21304(17) 0.0706(6) Uani 1 1 d D
H3WA H 0.354(3) 0.252(2) 0.2624(16) 0.085 Uiso 1 1 d D
H3WB H 0.430(2) 0.253(2) 0.183(2) 0.085 Uiso 1 1 d D

loop_
_atom_site_aniso_label
_atom_site_aniso_U_11
_atom_site_aniso_U_22
_atom_site_aniso_U_33
_atom_site_aniso_U_23
_atom_site_aniso_U_13
_atom_site_aniso_U_12
Zn1 0.02835(15) 0.02635(14) 0.02166(14) -0.00073(9) 0.00301(10) 0.00037(9)
O11 0.0362(8) 0.0397(8) 0.0302(8) 0.0110(6) 0.0022(6) 0.0028(7)
O12 0.0386(9) 0.0410(9) 0.0395(9) 0.0093(7) 0.0069(7) 0.0052(7)
O13 0.0406(9) 0.0391(9) 0.0341(8) 0.0058(7) -0.0074(7) 0.0016(7)
O14 0.0405(10) 0.0396(9) 0.0501(10) 0.0182(8) -0.0042(8) 0.0017(7)
N21 0.0356(10) 0.0277(9) 0.0267(9) 0.0042(7) 0.0061(7) 0.0015(7)
N22 0.0322(10) 0.0296(9) 0.0239(8) 0.0028(7) 0.0039(7) -0.0009(7)
C11 0.0383(13) 0.0300(11) 0.0239(10) 0.0016(9) 0.0003(9) 0.0017(9)
C12 0.0446(14) 0.0434(13) 0.0276(11) 0.0066(10) 0.0061(10) 0.0165(11)
C13 0.0438(14) 0.0320(12) 0.0456(13) 0.0070(10) -0.0110(11) 0.0045(10)
C14 0.0331(12) 0.0391(12) 0.0286(11) 0.0058(9) 0.0039(9) 0.0067(10)
C21 0.0472(14) 0.0429(13) 0.0333(12) 0.0093(10) 0.0027(10) -0.0036(11)
C22 0.0606(17) 0.0486(15) 0.0350(12) 0.0147(11) 0.0084(12) 0.0020(13)
C23 0.0479(15) 0.0299(12) 0.0473(14) 0.0086(10) 0.0253(12) 0.0086(10)
C24 0.0353(13) 0.0368(13) 0.0581(15) 0.0115(11) 0.0128(11) 0.0014(10)
C25 0.0360(13) 0.0366(12) 0.0396(12) 0.0083(10) 0.0074(10) 0.0043(10)
C26 0.0599(17) 0.0374(14) 0.0708(18) 0.0200(12) 0.0368(14) 0.0076(12)
C27 0.0585(16) 0.0356(12) 0.0471(14) 0.0055(10) 0.0252(12) -0.0034(11)
C28 0.0397(13) 0.0321(11) 0.0380(12) 0.0070(10) 0.0132(10) 0.0021(10)
C29 0.0658(17) 0.0440(13) 0.0259(11) 0.0014(10) 0.0129(11) -0.0079(12)
C210 0.0597(16) 0.0379(12) 0.0249(10) -0.0003(9) 0.0039(10) -0.0108(11)
C211 0.0592(16) 0.0331(12) 0.0265(10) -0.0004(9) 0.0055(10) -0.0072(11)
C212 0.0669(17) 0.0300(12) 0.0351(12) -0.0009(10) 0.0072(12) -0.0108(11)
O1W 0.0423(10) 0.0435(10) 0.0893(14) -0.0107(10) 0.0114(10) 0.0037(9)
O2W 0.0846(15) 0.0528(12) 0.0605(12) 0.0131(10) 0.0418(11) 0.0135(11)
O3W 0.0913(17) 0.0446(11) 0.0843(16) 0.0111(10) 0.0503(13) 0.0101(11)

loop_
_atom_type_symbol
_atom_type_description
_atom_type_scat_dispersion_real
_atom_type_scat_dispersion_imag
_atom_type_scat_source
C C 0.0033 0.0016 'International Tables Vol C Tables 4.2.6.8 and 6.1.1.4'
H H 0.0000 0.0000 'International Tables Vol C Tables 4.2.6.8 and 6.1.1.4'
N N 0.0061 0.0033 'International Tables Vol C Tables 4.2.6.8 and 6.1.1.4'
O O 0.0106 0.0060 'International Tables Vol C Tables 4.2.6.8 and 6.1.1.4'
Zn Zn 0.2839 1.4301 'International Tables Vol C Tables 4.2.6.8 and 6.1.1.4'

loop_
_geom_angle_atom_site_label_1
_geom_angle_atom_site_label_2
_geom_angle_atom_site_label_3
_geom_angle
_geom_angle_site_symmetry_1
_geom_angle_site_symmetry_3
O13 Zn1 O11 105.04(7) 4_686 .
O13 Zn1 N22 126.56(7) 4_686 4_675
O11 Zn1 N22 114.71(7) . 4_675
O13 Zn1 N21 108.04(7) 4_686 .
O11 Zn1 N21 95.63(7) . .
N22 Zn1 N21 102.21(7) 4_675 .
C11 O11 Zn1 107.55(13) . .
C14 O13 Zn1 106.70(13) . 4_585
C25 N21 C21 117.08(19) . .
C25 N21 Zn1 120.09(14) . .
C21 N21 Zn1 122.79(15) . .
C211 N22 C210 116.57(18) . .
C211 N22 Zn1 119.52(13) . 4_576
C210 N22 Zn1 123.90(14) . 4_576
O12 C11 O11 121.42(19) . .
O12 C11 C12 120.33(19) . .
O11 C11 C12 118.2(2) . .
C11 C12 C13 109.34(18) . .
C11 C12 H12A 109.8 . .
C13 C12 H12A 109.8 . .
C11 C12 H12B 109.8 . .
C13 C12 H12B 109.8 . .
H12A C12 H12B 108.3 . .
C14 C13 C12 113.21(19) . .
C14 C13 H13A 108.9 . .
C12 C13 H13A 108.9 . .
C14 C13 H13B 108.9 . .
C12 C13 H13B 108.9 . .
H13A C13 H13B 107.7 . .
O14 C14 O13 122.33(19) . .
O14 C14 C13 120.2(2) . .
O13 C14 C13 117.49(19) . .
N21 C21 C22 122.4(2) . .
N21 C21 H21 118.8 . .
C22 C21 H21 118.8 . .
C23 C22 C21 120.7(2) . .
C23 C22 H22 119.7 . .
C21 C22 H22 119.7 . .
C22 C23 C24 116.9(2) . .
C22 C23 C26 120.7(2) . .
C24 C23 C26 122.3(2) . .
C25 C24 C23 119.8(2) . .
C25 C24 H24 120.1 . .
C23 C24 H24 120.1 . .
N21 C25 C24 123.2(2) . .
N21 C25 H25 118.4 . .
C24 C25 H25 118.4 . .
C23 C26 C27 111.1(2) . .
C23 C26 H26A 109.4 . .
C27 C26 H26A 109.4 . .
C23 C26 H26B 109.4 . .
C27 C26 H26B 109.4 . .
H26A C26 H26B 108.0 . .
C28 C27 C26 114.0(2) . .
C28 C27 H27A 108.8 . .
C26 C27 H27A 108.8 . .
C28 C27 H27B 108.8 . .
C26 C27 H27B 108.8 . .
H27A C27 H27B 107.6 . .
C29 C28 C212 116.7(2) . .
C29 C28 C27 121.5(2) . .
C212 C28 C27 121.8(2) . .
C28 C29 C210 120.7(2) . .
C28 C29 H29 119.7 . .
C210 C29 H29 119.7 . .
N22 C210 C29 122.6(2) . .
N22 C210 H210 118.7 . .
C29 C210 H210 118.7 . .
N22 C211 C212 123.6(2) . .
N22 C211 H211 118.2 . .
C212 C211 H211 118.2 . .
C211 C212 C28 119.9(2) . .
C211 C212 H212 120.1 . .
C28 C212 H212 120.1 . .
H1WA O1W H1WB 112(3) . .
H2WA O2W H2WB 107(3) . .
H3WA O3W H3WB 111(3) . .

loop_
_geom_bond_atom_site_label_1
_geom_bond_atom_site_label_2
_geom_bond_distance
_geom_bond_site_symmetry_2
Zn1 O13 1.9585(15) 4_686
Zn1 O11 1.9882(15) .
Zn1 N22 2.0369(17) 4_675
Zn1 N21 2.0653(17) .
O11 C11 1.277(2) .
O12 C11 1.234(3) .
O13 C14 1.265(3) .
O13 Zn1 1.9586(15) 4_585
O14 C14 1.243(3) .
N21 C25 1.334(3) .
N21 C21 1.336(3) .
N22 C211 1.333(3) .
N22 C210 1.340(3) .
N22 Zn1 2.0370(17) 4_576
C11 C12 1.498(3) .
C12 C13 1.518(3) .
C12 H12A 0.9900 .
C12 H12B 0.9900 .
C13 C14 1.502(3) .
C13 H13A 0.9900 .
C13 H13B 0.9900 .
C21 C22 1.374(3) .
C21 H21 0.9500 .
C22 C23 1.367(4) .
C22 H22 0.9500 .
C23 C24 1.381(3) .
C23 C26 1.496(3) .
C24 C25 1.370(3) .
C24 H24 0.9500 .
C25 H25 0.9500 .
C26 C27 1.508(3) .
C26 H26A 0.9900 .
C26 H26B 0.9900 .
C27 C28 1.503(3) .
C27 H27A 0.9900 .
C27 H27B 0.9900 .
C28 C29 1.371(3) .
C28 C212 1.379(3) .
C29 C210 1.373(3) .
C29 H29 0.9500 .
C210 H210 0.9500 .
C211 C212 1.367(3) .
C211 H211 0.9500 .
C212 H212 0.9500 .
O1W H1WA 0.860(2) .
O1W H1WB 0.860(2) .
O2W H2WA 0.860(2) .
O2W H2WB 0.860(2) .
O3W H3WA 0.859(2) .
O3W H3WB 0.860(2) .

loop_
_geom_torsion_atom_site_label_1
_geom_torsion_atom_site_label_2
_geom_torsion_atom_site_label_3
_geom_torsion_atom_site_label_4
_geom_torsion
_geom_torsion_site_symmetry_1
O13 Zn1 O11 C11 76.00(14) 4_686
N22 Zn1 O11 C11 -67.38(15) 4_675
N21 Zn1 O11 C11 -173.60(13) .
O13 Zn1 N21 C25 136.59(16) 4_686
O11 Zn1 N21 C25 28.76(17) .
N22 Zn1 N21 C25 -88.05(17) 4_675
O13 Zn1 N21 C21 -45.72(19) 4_686
O11 Zn1 N21 C21 -153.56(17) .
N22 Zn1 N21 C21 89.63(18) 4_675
Zn1 O11 C11 O12 4.1(2) .
Zn1 O11 C11 C12 -177.89(15) .
O12 C11 C12 C13 78.9(3) .
O11 C11 C12 C13 -99.1(2) .
C11 C12 C13 C14 -171.4(2) .
Zn1 O13 C14 O14 -2.2(3) 4_585
Zn1 O13 C14 C13 178.02(16) 4_585
C12 C13 C14 O14 39.4(3) .
C12 C13 C14 O13 -140.9(2) .
C25 N21 C21 C22 0.8(3) .
Zn1 N21 C21 C22 -176.90(19) .
N21 C21 C22 C23 0.7(4) .
C21 C22 C23 C24 -1.3(4) .
C21 C22 C23 C26 175.7(2) .
C22 C23 C24 C25 0.5(4) .
C26 C23 C24 C25 -176.5(2) .
C21 N21 C25 C24 -1.7(3) .
Zn1 N21 C25 C24 176.11(18) .
C23 C24 C25 N21 1.1(4) .
C22 C23 C26 C27 -78.1(3) .
C24 C23 C26 C27 98.8(3) .
C23 C26 C27 C28 179.7(2) .
C26 C27 C28 C29 128.5(3) .
C26 C27 C28 C212 -52.9(3) .
C212 C28 C29 C210 0.4(4) .
C27 C28 C29 C210 179.0(2) .
C211 N22 C210 C29 -0.1(4) .
Zn1 N22 C210 C29 -179.55(19) 4_576
C28 C29 C210 N22 -0.1(4) .
C210 N22 C211 C212 0.0(4) .
Zn1 N22 C211 C212 179.4(2) 4_576
N22 C211 C212 C28 0.3(4) .
C29 C28 C212 C211 -0.5(4) .
C27 C28 C212 C211 -179.1(2) .
